data_7244631
loop_
_publ_author_name
'Fonseca, Daniela'
'Perez, Adres Felipe'
'Cobo Domingo, Justo'
'Zapata Rivera, Jhon Enrique'
'Hurtado Belalcazar, John'
'Mac\'ias, Mario A.'

_publ_section_title
;
 Influence of the Lewis basicity hardness of crystallization solvents on
 the coordination sphere of the complex
 [Co(3,5-dinitrobenzoate-O,O&#x2019;)2]: Crystallographic and Theoretical
 Analysis
;
_journal_name_full CrystEngComm
_journal_paper_doi 10.1039/D2CE00177B
_journal_year 2022
_chemical_formula_sum 'C54 H38 Co3 N18 O37'
_chemical_formula_weight 1707.81
_chemical_name_systematic
'Cocrystal (1:1:3) bis[(acetonitrile-N)aqua-/u-/k^2,1^-3,5-dinitrobenzoatobis(/u-/k^1,1/'^-3,5-dinitrobenzoato))Cobalto(II)]Cobalto(II) : bis[bis(acetonitrile-N)-/u-/k^2,1^-3,5-dinitrobenzoatobis(/u^2^-/k^1,1/'^-3,5-dinitrobenzoato))Cobalto(II)]Cobalto(II) : acetonitrile'
_space_group_crystal_system triclinic
_space_group_IT_number 2
_space_group_name_Hall '-P 1'
_space_group_name_H-M_alt 'P -1'
_atom_sites_solution_hydrogens mixed
_audit_creation_method SHELXL-2018/3
_audit_update_record
;
2022-01-21 deposited with the CCDC.	2022-03-17 downloaded from the CCDC.
;
_cell_angle_alpha 99.217(3)
_cell_angle_beta 102.517(3)
_cell_angle_gamma 100.460(3)
_cell_formula_units_Z 2
_cell_length_a 11.2634(8)
_cell_length_b 12.6777(9)
_cell_length_c 25.2927(18)
_cell_measurement_reflns_used 850
_cell_measurement_temperature 100(2)
_cell_measurement_theta_max 30.72
_cell_measurement_theta_min 1.74
_cell_volume 3391.5(4)
_computing.cell_refinement 'SAINT V8.38A (Bruker AXS Inc., 2017)'

_computing_data_collection 'APEX3 v2019.1-0 (Bruker Nano Inc., 2019)'
_computing.data_reduction 'SAINT V8.38A (Bruker AXS Inc., 2017)'

_computing_structure_refinement 'SHELXL-2018/3 (Sheldrick, 2018)'
_computing_structure_solution 'SHELXT 2014/5 (Sheldrick, 2014)'
_diffrn_ambient_temperature 100(2)
_diffrn_measured_fraction_theta_full 0.999
_diffrn_measured_fraction_theta_max 0.996
_diffrn_measurement_device 'Bruker D8 Venture'
_diffrn_measurement_method '\f and \w scans'
_diffrn_radiation_monochromator 'multilayer mirror'
_diffrn_radiation_type MoK\a
_diffrn_radiation_wavelength 0.71073
_diffrn_reflns_av_R_equivalents 0.0493
_diffrn_reflns_av_unetI/netI 0.0286
_diffrn_reflns_Laue_measured_fraction_full 0.999
_diffrn_reflns_Laue_measured_fraction_max 0.996
_diffrn_reflns_limit_h_max 16
_diffrn_reflns_limit_h_min -16
_diffrn_reflns_limit_k_max 18
_diffrn_reflns_limit_k_min -17
_diffrn_reflns_limit_l_max 36
_diffrn_reflns_limit_l_min -36
_diffrn_reflns_number 168659
_diffrn_reflns_point_group_measured_fraction_full 0.999
_diffrn_reflns_point_group_measured_fraction_max 0.996
_diffrn_reflns_theta_full 25.242
_diffrn_reflns_theta_max 30.547
_diffrn_reflns_theta_min 2.266
_diffrn_source 'INCOATEC high brilliance microfocus sealed tube'
_exptl_absorpt_coefficient_mu 0.839
_exptl_absorpt_correction_T_max 0.7461
_exptl_absorpt_correction_T_min 0.7009
_exptl.absorpt_correction_type Multi--Scan

_exptl_crystal_colour 'light purple'
_exptl_crystal_density_diffrn 1.672
_exptl_crystal_description block
_exptl_crystal_F_000 1730
_exptl_crystal_size_max 0.38
_exptl_crystal_size_mid 0.21
_exptl_crystal_size_min 0.12
_refine_diff_density_max 0.536
_refine_diff_density_min -0.630
_refine_diff_density_rms 0.072
_refine_ls_extinction_method none
_refine_ls_goodness_of_fit_ref 1.164
_refine_ls_hydrogen_treatment mixed
_refine_ls_matrix_type full
_refine_ls_number_parameters 1026
_refine_ls_number_reflns 20677
_refine_ls_number_restraints 0
_refine_ls_restrained_S_all 1.164
_refine_ls_R_factor_all 0.0554
_refine_ls_R_factor_gt 0.0356
_refine_ls_shift/su_max 0.011
_refine_ls_shift/su_mean 0.000
_refine_ls_structure_factor_coef Fsqd
_refine_ls_weighting_details 'w=1/[\s^2^(Fo^2^)+(0.0346P)^2^+2.2522P] where P=(Fo^2^+2Fc^2^)/3'
_refine_ls_weighting_scheme calc
_refine_ls_wR_factor_gt 0.0861
_refine_ls_wR_factor_ref 0.1016
_reflns_Friedel_coverage 0.000
_reflns_number_gt 16206
_reflns_number_total 20677
_reflns_threshold_expression 'I > 2\s(I)'
_cod_data_source_file d2ce00177b2.cif
_cod_data_source_block 191016_DF2A_0m
_cod_database_code 7244631
_shelx_shelxl_version_number 2018/3
_shelx_space_group_comment
;
The symmetry employed for this shelxl refinement is uniquely defined
by the following loop, which should always be used as a source of
symmetry information in preference to the above space-group names.
They are only intended as comments.
;
_computing_bruker_data_scaling 'SADABS--2016/2 -- Bruker AXS area detector scaling and absorption correction'

loop_
_space_group_symop_operation_xyz
'x, y, z'
'-x, -y, -z'

loop_
_atom_site_label
_atom_site_type_symbol
_atom_site_fract_x
_atom_site_fract_y
_atom_site_fract_z
_atom_site_U_iso_or_equiv
_atom_site_adp_type
_atom_site_occupancy
_atom_site_site_symmetry_order
_atom_site_calc_flag
_atom_site_refinement_flags_posn
_atom_site_refinement_flags_adp
_atom_site_refinement_flags_occupancy
_atom_site_disorder_assembly
_atom_site_disorder_group
Co1 Co 0.000000 0.500000 0.000000 0.01176(6) Uani 1 2 d S . P . .
Co2 Co 0.07775(2) 0.62196(2) -0.11025(2) 0.01487(5) Uani 1 1 d . . . . .
Co3 Co 0.500000 1.000000 0.500000 0.01085(6) Uani 1 2 d S . P . .
Co4 Co 0.55627(2) 1.11778(2) 0.38589(2) 0.01347(5) Uani 1 1 d . . . . .
O1 O -0.12590(10) 0.42036(9) -0.07247(4) 0.0176(2) Uani 1 1 d . . . . .
O2AA O -0.08747(11) 0.50731(9) -0.14037(5) 0.0184(2) Uani 1 1 d . . . . .
O3AA O 0.03394(11) 0.73916(9) -0.05908(5) 0.0191(2) Uani 1 1 d . . . . .
O1AA O 0.26217(15) 1.20053(11) 0.09276(7) 0.0389(4) Uani 1 1 d . . . . .
O6AA O -0.09597(16) 1.06991(11) 0.15912(6) 0.0374(3) Uani 1 1 d . . . . .
O4AA O -0.05197(10) 0.64882(9) -0.00155(5) 0.0171(2) Uani 1 1 d . . . . .
O5AA O 0.14147(10) 0.54643(9) -0.04173(4) 0.0154(2) Uani 1 1 d . . . . .
O8 O 0.44651(15) 0.22264(14) -0.13305(7) 0.0408(4) Uani 1 1 d . . . . .
O9AA O 0.51939(12) 0.35856(12) 0.11954(6) 0.0291(3) Uani 1 1 d . . . . .
O10 O 0.19499(11) 0.50431(9) -0.11958(5) 0.0204(2) Uani 1 1 d . . . . .
O7AA O 0.03292(14) 0.66591(12) -0.18464(6) 0.0315(3) Uani 1 1 d . . . . .
O12 O -0.50301(12) -0.00661(10) -0.20781(5) 0.0259(3) Uani 1 1 d . . . . .
O8AA O -0.52490(13) 0.24446(11) -0.33871(5) 0.0297(3) Uani 1 1 d . . . . .
O14 O 0.44277(10) 1.14662(9) 0.49670(5) 0.0157(2) Uani 1 1 d . . . . .
O15 O 0.52285(11) 1.23896(9) 0.43845(5) 0.0178(2) Uani 1 1 d . . . . .
O16 O 0.63122(10) 1.04564(8) 0.45376(4) 0.0141(2) Uani 1 1 d . . . . .
O17 O 1.02900(14) 0.67726(12) 0.43093(7) 0.0345(3) Uani 1 1 d . . . . .
O18 O 1.01651(12) 0.86179(11) 0.61121(5) 0.0268(3) Uani 1 1 d . . . . .
O19 O 0.90338(14) 0.98166(12) 0.61829(5) 0.0310(3) Uani 1 1 d . . . . .
O20 O 0.66932(11) 0.99725(9) 0.37281(5) 0.0186(2) Uani 1 1 d . . . . .
O21 O 0.39332(10) 1.00386(9) 0.36128(5) 0.0181(2) Uani 1 1 d . . . . .
O22 O 0.00499(12) 0.47656(10) 0.29129(6) 0.0283(3) Uani 1 1 d . . . . .
O23 O -0.04022(14) 0.72804(11) 0.16513(5) 0.0329(3) Uani 1 1 d . . . . .
O24 O 0.37004(10) 0.91331(9) 0.42983(4) 0.0159(2) Uani 1 1 d . . . . .
O25 O 0.27123(12) 1.41163(11) 0.61474(6) 0.0271(3) Uani 1 1 d . . . . .
O26 O 0.38926(13) 1.57152(10) 0.65407(5) 0.0249(3) Uani 1 1 d . . . . .
O27 O 0.75488(13) 1.70004(10) 0.59080(6) 0.0302(3) Uani 1 1 d . . . . .
N1 N 0.24657(13) 0.74449(12) -0.09733(6) 0.0215(3) Uani 1 1 d . . . . .
O2 O 0.30472(12) 1.09665(11) 0.02559(6) 0.0314(3) Uani 1 1 d . . . . .
O3 O -0.22169(13) 0.91483(13) 0.11669(6) 0.0333(3) Uani 1 1 d . . . . .
O4 O 0.54157(14) 0.17706(12) -0.05936(7) 0.0394(4) Uani 1 1 d . . . . .
O5 O 0.41169(16) 0.48215(15) 0.12569(6) 0.0438(4) Uani 1 1 d . . . . .
O6 O -0.32687(13) 0.02452(11) -0.14670(6) 0.0321(3) Uani 1 1 d . . . . .
O7 O -0.47568(13) 0.41572(11) -0.29672(5) 0.0290(3) Uani 1 1 d . . . . .
N8 N 0.73027(13) 1.23195(12) 0.39621(6) 0.0214(3) Uani 1 1 d . . . . .
O9 O 0.93722(13) 0.72772(13) 0.35809(6) 0.0340(3) Uani 1 1 d . . . . .
O0AA O 0.16372(12) 0.52070(10) 0.36282(5) 0.0262(3) Uani 1 1 d . . . . .
O11 O 0.03734(15) 0.90004(11) 0.19993(6) 0.0365(4) Uani 1 1 d . . . . .
N1AA N 0.50092(14) 1.17437(11) 0.31277(6) 0.0212(3) Uani 1 1 d . . . . .
O13 O 0.80262(12) 1.59308(11) 0.52654(6) 0.0270(3) Uani 1 1 d . . . . .
N14 N 0.2243(2) 0.35899(18) 0.26337(9) 0.0470(5) Uani 1 1 d . . . . .
N15 N -0.19424(19) 0.22286(15) 0.24588(8) 0.0375(4) Uani 1 1 d . . . . .
N16 N 0.7348(3) 0.7558(2) 0.25216(12) 0.0777(10) Uani 1 1 d . . . . .
C1 C -0.14403(14) 0.43280(12) -0.12148(6) 0.0150(3) Uani 1 1 d . . . . .
C2 C 0.32089(15) 0.81860(14) -0.09724(8) 0.0229(3) Uani 1 1 d . . . . .
C3 C 0.41648(19) 0.91293(19) -0.09730(11) 0.0425(6) Uani 1 1 d . . . . .
H3A H 0.496891 0.891895 -0.093965 0.064 Uiso 1 1 calc R U . . .
H3B H 0.422968 0.972117 -0.065977 0.064 Uiso 1 1 calc R U . . .
H3C H 0.393871 0.938236 -0.131983 0.064 Uiso 1 1 calc R U . . .
C4 C -0.00188(14) 0.73266(12) -0.01555(6) 0.0153(3) Uani 1 1 d . . . . .
C5 C 0.01992(14) 0.84133(12) 0.02352(6) 0.0143(3) Uani 1 1 d . . . . .
C6 C -0.05821(14) 0.85881(12) 0.05810(6) 0.0157(3) Uani 1 1 d . . . . .
H6 H -0.124315 0.801374 0.059102 0.019 Uiso 1 1 calc R U . . .
C7 C -0.03721(15) 0.96240(13) 0.09117(6) 0.0173(3) Uani 1 1 d . . . . .
C8 C 0.06101(15) 1.04796(13) 0.09342(6) 0.0187(3) Uani 1 1 d . . . . .
H8 H 0.074680 1.117688 0.116991 0.022 Uiso 1 1 calc R U . . .
C9 C 0.13805(14) 1.02558(13) 0.05919(7) 0.0179(3) Uani 1 1 d . . . . .
N10 N 0.24285(14) 1.11412(12) 0.05928(7) 0.0246(3) Uani 1 1 d . . . . .
C11 C 0.11944(14) 0.92553(12) 0.02379(6) 0.0160(3) Uani 1 1 d . . . . .
H11 H 0.173076 0.914242 0.000173 0.019 Uiso 1 1 calc R U . . .
N12 N -0.12467(15) 0.98376(12) 0.12500(6) 0.0236(3) Uani 1 1 d . . . . .
C13 C 0.20222(14) 0.49577(12) -0.07047(6) 0.0166(3) Uani 1 1 d . . . . .
C14 C 0.28910(14) 0.43215(12) -0.04360(7) 0.0162(3) Uani 1 1 d . . . . .
C15 C 0.33832(15) 0.36076(13) -0.07600(7) 0.0194(3) Uani 1 1 d . . . . .
H15 H 0.315103 0.349431 -0.115244 0.023 Uiso 1 1 calc R U . . .
C16 C 0.42245(15) 0.30651(13) -0.04928(7) 0.0209(3) Uani 1 1 d . . . . .
N17 N 0.47430(14) 0.22988(13) -0.08322(7) 0.0277(3) Uani 1 1 d . . . . .
C18 C 0.46036(15) 0.32144(13) 0.00758(7) 0.0209(3) Uani 1 1 d . . . . .
H18 H 0.518469 0.283931 0.024925 0.025 Uiso 1 1 calc R U . . .
C19 C 0.40971(15) 0.39367(13) 0.03815(7) 0.0190(3) Uani 1 1 d . . . . .
C20 C 0.32406(14) 0.44919(13) 0.01400(7) 0.0170(3) Uani 1 1 d . . . . .
H20 H 0.290174 0.497517 0.036151 0.020 Uiso 1 1 calc R U . . .
N21 N 0.44945(13) 0.41263(13) 0.09899(6) 0.0232(3) Uani 1 1 d . . . . .
C22 C -0.24641(13) 0.34658(12) -0.16318(6) 0.0139(3) Uani 1 1 d . . . . .
C23 C -0.27586(13) 0.24098(12) -0.15331(6) 0.0147(3) Uani 1 1 d . . . . .
H23 H -0.233293 0.223048 -0.120375 0.018 Uiso 1 1 calc R U . . .
C24 C -0.36878(14) 0.16268(12) -0.19271(6) 0.0151(3) Uani 1 1 d . . . . .
N25 N -0.40189(13) 0.05217(11) -0.18170(6) 0.0190(3) Uani 1 1 d . . . . .
C26 C -0.43545(14) 0.18418(13) -0.24108(6) 0.0160(3) Uani 1 1 d . . . . .
H26 H -0.498804 0.129405 -0.267493 0.019 Uiso 1 1 calc R U . . .
C27 C -0.40385(14) 0.29074(13) -0.24852(6) 0.0155(3) Uani 1 1 d . . . . .
N28 N -0.47342(13) 0.31862(12) -0.29849(6) 0.0189(3) Uani 1 1 d . . . . .
C29 C -0.31103(14) 0.37249(12) -0.21108(6) 0.0149(3) Uani 1 1 d . . . . .
H29 H -0.292074 0.444354 -0.217973 0.018 Uiso 1 1 calc R U . . .
C30 C 0.49118(13) 1.23136(12) 0.48281(6) 0.0140(3) Uani 1 1 d . . . . .
C31 C 0.81072(15) 1.30010(14) 0.39520(8) 0.0232(3) Uani 1 1 d . . . . .
C32 C 0.91313(18) 1.38554(18) 0.39264(11) 0.0414(6) Uani 1 1 d . . . . .
H32A H 0.907746 1.455994 0.413403 0.062 Uiso 1 1 calc R U . . .
H32B H 0.908108 1.390128 0.353936 0.062 Uiso 1 1 calc R U . . .
H32C H 0.992650 1.368157 0.408861 0.062 Uiso 1 1 calc R U . . .
C33 C 0.68699(14) 0.99348(12) 0.42291(6) 0.0146(3) Uani 1 1 d . . . . .
C34 C 0.77944(13) 0.93367(12) 0.44913(6) 0.0149(3) Uani 1 1 d . . . . .
C35 C 0.81681(13) 0.95127(12) 0.50671(6) 0.0151(3) Uani 1 1 d . . . . .
H35 H 0.783913 0.999867 0.529197 0.018 Uiso 1 1 calc R U . . .
C36 C 0.90337(14) 0.89594(13) 0.53037(6) 0.0163(3) Uani 1 1 d . . . . .
C37 C 0.95292(14) 0.82359(13) 0.49920(7) 0.0186(3) Uani 1 1 d . . . . .
H37 H 1.010903 0.785466 0.516091 0.022 Uiso 1 1 calc R U . . .
C38 C 0.91385(14) 0.80958(13) 0.44228(7) 0.0184(3) Uani 1 1 d . . . . .
C39 C 0.82829(14) 0.86313(12) 0.41610(7) 0.0163(3) Uani 1 1 d . . . . .
H39 H 0.803912 0.851937 0.376876 0.020 Uiso 1 1 calc R U . . .
N40 N 0.96402(13) 0.73282(12) 0.40788(7) 0.0239(3) Uani 1 1 d . . . . .
N41 N 0.94387(12) 0.91445(11) 0.59113(6) 0.0193(3) Uani 1 1 d . . . . .
C42 C 0.34603(14) 0.92581(12) 0.38075(6) 0.0144(3) Uani 1 1 d . . . . .
C43 C 0.24698(13) 0.83625(12) 0.33944(6) 0.0137(3) Uani 1 1 d . . . . .
C44 C 0.18309(14) 0.85947(12) 0.29072(6) 0.0153(3) Uani 1 1 d . . . . .
H44 H 0.200783 0.931176 0.283509 0.018 Uiso 1 1 calc R U . . .
C45 C 0.09329(14) 0.77657(13) 0.25288(6) 0.0157(3) Uani 1 1 d . . . . .
C46 C 0.06509(14) 0.67000(12) 0.26078(6) 0.0157(3) Uani 1 1 d . . . . .
H46 H 0.004764 0.613535 0.233953 0.019 Uiso 1 1 calc R U . . .
C47 C 0.13013(13) 0.65085(12) 0.31011(6) 0.0145(3) Uani 1 1 d . . . . .
N48 N 0.09790(13) 0.54126(11) 0.32228(6) 0.0183(3) Uani 1 1 d . . . . .
C49 C 0.21979(13) 0.73125(12) 0.34991(6) 0.0142(3) Uani 1 1 d . . . . .
H49 H 0.261531 0.714950 0.383459 0.017 Uiso 1 1 calc R U . . .
N50 N 0.02486(13) 0.80303(12) 0.20212(6) 0.0206(3) Uani 1 1 d . . . . .
C51 C 0.49205(16) 1.21491(14) 0.27530(7) 0.0230(3) Uani 1 1 d . . . . .
C52 C 0.4829(2) 1.26770(16) 0.22785(8) 0.0308(4) Uani 1 1 d . . . . .
H52A H 0.455582 1.336166 0.236349 0.046 Uiso 1 1 calc R U . . .
H52B H 0.422323 1.218638 0.195589 0.046 Uiso 1 1 calc R U . . .
H52C H 0.564749 1.283778 0.219721 0.046 Uiso 1 1 calc R U . . .
C53 C 0.51452(13) 1.33920(12) 0.52282(6) 0.0136(3) Uani 1 1 d . . . . .
C54 C 0.43533(14) 1.35712(12) 0.55670(6) 0.0141(3) Uani 1 1 d . . . . .
H54 H 0.368485 1.299943 0.557278 0.017 Uiso 1 1 calc R U . . .
C55 C 0.45612(14) 1.46076(12) 0.58979(6) 0.0147(3) Uani 1 1 d . . . . .
N56 N 0.36589(13) 1.48263(11) 0.62209(6) 0.0177(2) Uani 1 1 d . . . . .
C57 C 0.55551(14) 1.54586(12) 0.59277(6) 0.0162(3) Uani 1 1 d . . . . .
H57 H 0.569258 1.615430 0.616492 0.019 Uiso 1 1 calc R U . . .
C58 C 0.63360(14) 1.52331(12) 0.55907(6) 0.0162(3) Uani 1 1 d . . . . .
N59 N 0.73852(13) 1.61171(11) 0.55908(6) 0.0205(3) Uani 1 1 d . . . . .
C60 C 0.61499(14) 1.42321(12) 0.52371(6) 0.0158(3) Uani 1 1 d . . . . .
H60 H 0.669357 1.411695 0.500474 0.019 Uiso 1 1 calc R U . . .
C61 C 0.19723(19) 0.27475(19) 0.27379(9) 0.0345(4) Uani 1 1 d . . . . .
C62 C 0.1603(2) 0.16738(19) 0.28659(10) 0.0434(5) Uani 1 1 d . . . . .
H62A H 0.095828 0.168814 0.307053 0.065 Uiso 1 1 calc R U . . .
H62B H 0.233015 0.149090 0.309224 0.065 Uiso 1 1 calc R U . . .
H62C H 0.127252 0.112035 0.252091 0.065 Uiso 1 1 calc R U . . .
C63 C -0.20139(18) 0.13572(16) 0.25427(8) 0.0286(4) Uani 1 1 d . . . . .
C64 C -0.20897(18) 0.02423(16) 0.26390(8) 0.0287(4) Uani 1 1 d . . . . .
H64A H -0.259893 -0.028419 0.230435 0.043 Uiso 1 1 calc R U . . .
H64B H -0.247212 0.016120 0.294749 0.043 Uiso 1 1 calc R U . . .
H64C H -0.124877 0.010306 0.272953 0.043 Uiso 1 1 calc R U . . .
C65 C 0.7157(2) 0.54642(19) 0.23861(9) 0.0380(5) Uani 1 1 d . . . . .
H65A H 0.761970 0.529312 0.272499 0.057 Uiso 1 1 calc R U . . .
H65B H 0.750004 0.521003 0.207677 0.057 Uiso 1 1 calc R U . . .
H65C H 0.627515 0.509516 0.230588 0.057 Uiso 1 1 calc R U . . .
C66 C 0.7270(2) 0.6640(2) 0.24608(10) 0.0412(5) Uani 1 1 d . . . . .
H7AA H 0.087(3) 0.699(3) -0.2026(15) 0.088(12) Uiso 1 1 d . . . . .
H7AB H -0.036(3) 0.643(3) -0.2055(14) 0.069(10) Uiso 1 1 d . . . . .

loop_
_atom_site_aniso_label
_atom_site_aniso_U_11
_atom_site_aniso_U_22
_atom_site_aniso_U_33
_atom_site_aniso_U_23
_atom_site_aniso_U_13
_atom_site_aniso_U_12
Co1 0.01365(12) 0.01144(12) 0.00933(12) 0.00200(9) 0.00295(9) 0.00074(9)
Co2 0.01912(10) 0.01342(10) 0.01208(10) 0.00336(7) 0.00542(7) 0.00130(7)
Co3 0.01257(12) 0.01015(12) 0.00922(12) 0.00189(9) 0.00279(9) 0.00111(9)
Co4 0.01630(9) 0.01239(9) 0.01200(9) 0.00331(7) 0.00478(7) 0.00183(7)
O1 0.0179(5) 0.0189(5) 0.0120(5) 0.0015(4) 0.0015(4) -0.0020(4)
O2AA 0.0194(5) 0.0170(5) 0.0150(5) 0.0032(4) 0.0014(4) -0.0019(4)
O3AA 0.0279(6) 0.0160(5) 0.0165(5) 0.0048(4) 0.0103(4) 0.0057(4)
O1AA 0.0384(8) 0.0204(7) 0.0454(9) -0.0006(6) 0.0018(7) -0.0077(6)
O6AA 0.0642(10) 0.0242(7) 0.0331(8) 0.0039(6) 0.0272(7) 0.0173(7)
O4AA 0.0188(5) 0.0142(5) 0.0207(5) 0.0057(4) 0.0091(4) 0.0032(4)
O5AA 0.0164(5) 0.0162(5) 0.0151(5) 0.0045(4) 0.0066(4) 0.0031(4)
O8 0.0380(8) 0.0509(9) 0.0363(8) -0.0043(7) 0.0194(7) 0.0165(7)
O9AA 0.0222(6) 0.0355(7) 0.0306(7) 0.0125(6) 0.0019(5) 0.0095(5)
O10 0.0277(6) 0.0191(5) 0.0177(5) 0.0059(4) 0.0112(5) 0.0052(5)
O7AA 0.0326(7) 0.0364(8) 0.0171(6) 0.0109(5) 0.0002(5) -0.0109(6)
O12 0.0241(6) 0.0193(6) 0.0271(6) 0.0046(5) -0.0004(5) -0.0044(5)
O8AA 0.0346(7) 0.0278(7) 0.0169(6) 0.0029(5) -0.0067(5) -0.0001(5)
O14 0.0165(5) 0.0124(5) 0.0203(5) 0.0051(4) 0.0080(4) 0.0034(4)
O15 0.0261(6) 0.0152(5) 0.0154(5) 0.0046(4) 0.0098(4) 0.0062(4)
O16 0.0157(5) 0.0138(5) 0.0142(5) 0.0038(4) 0.0063(4) 0.0035(4)
O17 0.0333(7) 0.0322(7) 0.0428(8) 0.0042(6) 0.0120(6) 0.0199(6)
O18 0.0223(6) 0.0324(7) 0.0265(6) 0.0087(5) 0.0008(5) 0.0121(5)
O19 0.0382(7) 0.0384(8) 0.0194(6) 0.0025(5) 0.0056(5) 0.0212(6)
O20 0.0240(6) 0.0197(5) 0.0147(5) 0.0057(4) 0.0081(4) 0.0061(4)
O21 0.0181(5) 0.0167(5) 0.0159(5) 0.0046(4) 0.0010(4) -0.0020(4)
O22 0.0269(6) 0.0193(6) 0.0288(7) 0.0039(5) -0.0034(5) -0.0064(5)
O23 0.0375(7) 0.0279(7) 0.0205(6) 0.0003(5) -0.0113(5) 0.0016(6)
O24 0.0170(5) 0.0164(5) 0.0118(5) 0.0022(4) 0.0022(4) -0.0003(4)
O25 0.0215(6) 0.0282(7) 0.0294(7) -0.0021(5) 0.0117(5) 0.0008(5)
O26 0.0357(7) 0.0173(6) 0.0232(6) -0.0002(5) 0.0109(5) 0.0095(5)
O27 0.0278(7) 0.0167(6) 0.0382(8) 0.0017(5) 0.0031(6) -0.0048(5)
N1 0.0200(6) 0.0213(7) 0.0242(7) 0.0068(5) 0.0073(5) 0.0033(5)
O2 0.0219(6) 0.0309(7) 0.0409(8) 0.0142(6) 0.0084(6) -0.0019(5)
O3 0.0268(7) 0.0434(8) 0.0315(7) 0.0036(6) 0.0147(6) 0.0078(6)
O4 0.0334(8) 0.0299(7) 0.0577(10) 0.0017(7) 0.0142(7) 0.0175(6)
O5 0.0559(10) 0.0597(10) 0.0220(7) 0.0028(7) 0.0061(7) 0.0380(9)
O6 0.0293(7) 0.0240(6) 0.0385(8) 0.0158(6) -0.0050(6) 0.0027(5)
O7 0.0376(7) 0.0237(6) 0.0239(6) 0.0098(5) -0.0009(5) 0.0085(5)
N8 0.0191(6) 0.0204(7) 0.0273(7) 0.0088(6) 0.0085(5) 0.0043(5)
O9 0.0304(7) 0.0456(8) 0.0283(7) -0.0018(6) 0.0132(6) 0.0157(6)
O0AA 0.0267(6) 0.0213(6) 0.0273(6) 0.0098(5) -0.0014(5) 0.0030(5)
O11 0.0497(9) 0.0248(7) 0.0249(7) 0.0106(5) -0.0100(6) 0.0012(6)
N1AA 0.0259(7) 0.0185(6) 0.0168(6) 0.0051(5) 0.0034(5) 0.0002(5)
O13 0.0201(6) 0.0287(7) 0.0319(7) 0.0110(5) 0.0081(5) -0.0013(5)
N14 0.0480(12) 0.0509(12) 0.0505(12) 0.0217(10) 0.0166(10) 0.0179(10)
N15 0.0472(11) 0.0317(9) 0.0354(10) 0.0056(7) 0.0196(8) 0.0035(8)
N16 0.083(2) 0.0485(15) 0.085(2) 0.0279(15) -0.0162(16) 0.0062(14)
C1 0.0153(6) 0.0151(7) 0.0133(6) 0.0015(5) 0.0029(5) 0.0020(5)
C2 0.0183(7) 0.0250(8) 0.0280(9) 0.0113(7) 0.0058(6) 0.0067(6)
C3 0.0213(9) 0.0377(11) 0.0666(16) 0.0280(11) 0.0032(9) -0.0038(8)
C4 0.0153(6) 0.0153(7) 0.0159(7) 0.0042(5) 0.0035(5) 0.0044(5)
C5 0.0153(6) 0.0145(6) 0.0138(6) 0.0049(5) 0.0032(5) 0.0038(5)
C6 0.0182(7) 0.0159(7) 0.0139(6) 0.0059(5) 0.0038(5) 0.0043(5)
C7 0.0216(7) 0.0193(7) 0.0132(7) 0.0052(5) 0.0047(5) 0.0081(6)
C8 0.0233(7) 0.0150(7) 0.0154(7) 0.0031(5) 0.0001(6) 0.0044(6)
C9 0.0165(7) 0.0152(7) 0.0192(7) 0.0068(6) -0.0013(5) 0.0010(5)
N10 0.0191(7) 0.0194(7) 0.0305(8) 0.0094(6) -0.0022(6) -0.0017(5)
C11 0.0138(6) 0.0169(7) 0.0179(7) 0.0070(5) 0.0028(5) 0.0036(5)
N12 0.0340(8) 0.0258(7) 0.0180(7) 0.0081(6) 0.0115(6) 0.0153(6)
C13 0.0176(7) 0.0140(7) 0.0175(7) 0.0031(5) 0.0065(5) -0.0005(5)
C14 0.0148(6) 0.0145(7) 0.0197(7) 0.0037(5) 0.0075(5) 0.0002(5)
C15 0.0173(7) 0.0179(7) 0.0232(8) 0.0021(6) 0.0095(6) 0.0010(6)
C16 0.0177(7) 0.0158(7) 0.0299(9) 0.0004(6) 0.0118(6) 0.0025(6)
N17 0.0205(7) 0.0222(7) 0.0395(9) -0.0023(6) 0.0134(6) 0.0031(6)
C18 0.0160(7) 0.0172(7) 0.0304(9) 0.0060(6) 0.0075(6) 0.0031(6)
C19 0.0165(7) 0.0194(7) 0.0209(7) 0.0050(6) 0.0052(6) 0.0023(6)
C20 0.0152(6) 0.0163(7) 0.0204(7) 0.0037(6) 0.0070(5) 0.0024(5)
N21 0.0197(6) 0.0275(7) 0.0226(7) 0.0064(6) 0.0044(5) 0.0063(6)
C22 0.0133(6) 0.0155(7) 0.0121(6) 0.0014(5) 0.0037(5) 0.0021(5)
C23 0.0140(6) 0.0176(7) 0.0121(6) 0.0027(5) 0.0031(5) 0.0031(5)
C24 0.0155(6) 0.0144(7) 0.0158(7) 0.0035(5) 0.0047(5) 0.0027(5)
N25 0.0203(6) 0.0164(6) 0.0190(6) 0.0038(5) 0.0035(5) 0.0022(5)
C26 0.0147(6) 0.0178(7) 0.0142(7) 0.0023(5) 0.0035(5) 0.0019(5)
C27 0.0147(6) 0.0200(7) 0.0119(6) 0.0047(5) 0.0021(5) 0.0041(5)
N28 0.0176(6) 0.0229(7) 0.0149(6) 0.0059(5) 0.0018(5) 0.0027(5)
C29 0.0152(6) 0.0161(7) 0.0139(6) 0.0033(5) 0.0046(5) 0.0039(5)
C30 0.0144(6) 0.0136(6) 0.0144(6) 0.0032(5) 0.0035(5) 0.0044(5)
C31 0.0179(7) 0.0234(8) 0.0317(9) 0.0125(7) 0.0073(6) 0.0062(6)
C32 0.0205(9) 0.0346(11) 0.0710(16) 0.0275(11) 0.0092(9) -0.0004(8)
C33 0.0148(6) 0.0122(6) 0.0166(7) 0.0032(5) 0.0055(5) 0.0006(5)
C34 0.0137(6) 0.0134(6) 0.0180(7) 0.0035(5) 0.0061(5) 0.0014(5)
C35 0.0136(6) 0.0144(6) 0.0177(7) 0.0031(5) 0.0053(5) 0.0025(5)
C36 0.0138(6) 0.0172(7) 0.0175(7) 0.0040(5) 0.0040(5) 0.0019(5)
C37 0.0145(6) 0.0167(7) 0.0248(8) 0.0037(6) 0.0058(6) 0.0041(5)
C38 0.0151(7) 0.0166(7) 0.0241(8) 0.0008(6) 0.0087(6) 0.0036(5)
C39 0.0150(6) 0.0159(7) 0.0178(7) 0.0019(5) 0.0069(5) 0.0013(5)
N40 0.0185(6) 0.0229(7) 0.0307(8) -0.0005(6) 0.0102(6) 0.0062(5)
N41 0.0153(6) 0.0213(7) 0.0204(7) 0.0047(5) 0.0027(5) 0.0042(5)
C42 0.0144(6) 0.0145(6) 0.0136(6) 0.0023(5) 0.0032(5) 0.0022(5)
C43 0.0124(6) 0.0159(7) 0.0127(6) 0.0022(5) 0.0043(5) 0.0020(5)
C44 0.0158(6) 0.0163(7) 0.0135(6) 0.0026(5) 0.0037(5) 0.0027(5)
C45 0.0155(6) 0.0196(7) 0.0117(6) 0.0027(5) 0.0025(5) 0.0043(5)
C46 0.0146(6) 0.0165(7) 0.0142(7) -0.0002(5) 0.0030(5) 0.0025(5)
C47 0.0144(6) 0.0134(6) 0.0150(7) 0.0014(5) 0.0041(5) 0.0021(5)
N48 0.0185(6) 0.0151(6) 0.0189(6) 0.0021(5) 0.0032(5) 0.0012(5)
C49 0.0127(6) 0.0166(7) 0.0129(6) 0.0028(5) 0.0032(5) 0.0025(5)
N50 0.0219(7) 0.0226(7) 0.0143(6) 0.0038(5) 0.0001(5) 0.0032(5)
C51 0.0260(8) 0.0204(8) 0.0204(8) 0.0044(6) 0.0037(6) 0.0021(6)
C52 0.0418(11) 0.0298(9) 0.0227(9) 0.0131(7) 0.0071(8) 0.0072(8)
C53 0.0145(6) 0.0129(6) 0.0135(6) 0.0037(5) 0.0029(5) 0.0032(5)
C54 0.0150(6) 0.0139(6) 0.0136(6) 0.0045(5) 0.0034(5) 0.0023(5)
C55 0.0167(6) 0.0153(7) 0.0128(6) 0.0039(5) 0.0038(5) 0.0045(5)
N56 0.0206(6) 0.0185(6) 0.0153(6) 0.0038(5) 0.0052(5) 0.0067(5)
C57 0.0190(7) 0.0128(6) 0.0143(7) 0.0031(5) -0.0003(5) 0.0025(5)
C58 0.0143(6) 0.0143(7) 0.0177(7) 0.0060(5) 0.0001(5) 0.0002(5)
N59 0.0156(6) 0.0181(6) 0.0248(7) 0.0082(5) -0.0003(5) -0.0003(5)
C60 0.0145(6) 0.0166(7) 0.0173(7) 0.0065(5) 0.0036(5) 0.0038(5)
C61 0.0292(9) 0.0434(12) 0.0310(10) 0.0063(9) 0.0059(8) 0.0118(8)
C62 0.0422(12) 0.0369(12) 0.0440(13) 0.0034(10) 0.0067(10) 0.0006(9)
C63 0.0288(9) 0.0333(10) 0.0223(8) 0.0032(7) 0.0111(7) 0.0003(7)
C64 0.0271(9) 0.0329(10) 0.0253(9) 0.0096(7) 0.0073(7) 0.0010(7)
C65 0.0369(11) 0.0451(12) 0.0313(10) 0.0030(9) 0.0152(9) 0.0039(9)
C66 0.0334(11) 0.0527(14) 0.0340(11) 0.0156(10) 0.0005(9) 0.0045(10)

loop_
_atom_type_symbol
_atom_type_description
_atom_type_scat_dispersion_real
_atom_type_scat_dispersion_imag
_atom_type_scat_source
C C 0.0033 0.0016 'International Tables Vol C Tables 4.2.6.8 and 6.1.1.4'
H H 0.0000 0.0000 'International Tables Vol C Tables 4.2.6.8 and 6.1.1.4'
N N 0.0061 0.0033 'International Tables Vol C Tables 4.2.6.8 and 6.1.1.4'
O O 0.0106 0.0060 'International Tables Vol C Tables 4.2.6.8 and 6.1.1.4'
Co Co 0.3494 0.9721 'International Tables Vol C Tables 4.2.6.8 and 6.1.1.4'

loop_
_geom_angle_atom_site_label_1
_geom_angle_atom_site_label_2
_geom_angle_atom_site_label_3
_geom_angle
_geom_angle_site_symmetry_1
_geom_angle_site_symmetry_3
_geom_angle_publ_flag
O1 Co1 O1 180.00(5) 2_565 . ?
O1 Co1 O4AA 85.64(5) 2_565 . ?
O1 Co1 O4AA 94.36(5) . . ?
O1 Co1 O4AA 94.36(5) 2_565 2_565 ?
O1 Co1 O4AA 85.64(5) . 2_565 ?
O4AA Co1 O4AA 180.0 . 2_565 ?
O1 Co1 O5AA 87.83(4) 2_565 . ?
O1 Co1 O5AA 92.17(4) . . ?
O4AA Co1 O5AA 90.79(4) . . ?
O4AA Co1 O5AA 89.20(4) 2_565 . ?
O1 Co1 O5AA 92.17(4) 2_565 2_565 ?
O1 Co1 O5AA 87.83(4) . 2_565 ?
O4AA Co1 O5AA 89.21(4) . 2_565 ?
O4AA Co1 O5AA 90.80(4) 2_565 2_565 ?
O5AA Co1 O5AA 180.0 . 2_565 ?
O3AA Co2 O7AA 102.69(6) . . ?
O3AA Co2 O2AA 103.06(5) . . ?
O7AA Co2 O2AA 84.41(5) . . ?
O3AA Co2 N1 83.10(5) . . ?
O7AA Co2 N1 83.55(6) . . ?
O2AA Co2 N1 167.45(5) . . ?
O3AA Co2 O5AA 90.57(4) . . ?
O7AA Co2 O5AA 166.69(6) . . ?
O2AA Co2 O5AA 93.80(4) . . ?
N1 Co2 O5AA 97.09(5) . . ?
O3AA Co2 O10 147.22(5) . . ?
O7AA Co2 O10 106.23(6) . . ?
O2AA Co2 O10 94.86(5) . . ?
N1 Co2 O10 85.12(5) . . ?
O5AA Co2 O10 60.71(4) . . ?
O3AA Co2 C13 119.53(5) . . ?
O7AA Co2 C13 136.22(6) . . ?
O2AA Co2 C13 96.09(5) . . ?
N1 Co2 C13 90.15(5) . . ?
O5AA Co2 C13 30.75(5) . . ?
O10 Co2 C13 29.99(5) . . ?
O24 Co3 O24 180.0 2_676 . ?
O24 Co3 O14 85.33(4) 2_676 . ?
O24 Co3 O14 94.67(4) . . ?
O24 Co3 O14 94.67(4) 2_676 2_676 ?
O24 Co3 O14 85.33(4) . 2_676 ?
O14 Co3 O14 180.0 . 2_676 ?
O24 Co3 O16 88.43(4) 2_676 . ?
O24 Co3 O16 91.57(4) . . ?
O14 Co3 O16 89.89(4) . . ?
O14 Co3 O16 90.11(4) 2_676 . ?
O24 Co3 O16 91.57(4) 2_676 2_676 ?
O24 Co3 O16 88.43(4) . 2_676 ?
O14 Co3 O16 90.11(4) . 2_676 ?
O14 Co3 O16 89.89(4) 2_676 2_676 ?
O16 Co3 O16 180.0 . 2_676 ?
O15 Co4 O21 104.28(5) . . ?
O15 Co4 N1AA 97.73(5) . . ?
O21 Co4 N1AA 87.86(5) . . ?
O15 Co4 N8 83.77(5) . . ?
O21 Co4 N8 169.37(5) . . ?
N1AA Co4 N8 84.13(6) . . ?
O15 Co4 O16 90.92(4) . . ?
O21 Co4 O16 93.65(4) . . ?
N1AA Co4 O16 170.58(5) . . ?
N8 Co4 O16 93.14(5) . . ?
O15 Co4 O20 147.53(5) . . ?
O21 Co4 O20 93.73(5) . . ?
N1AA Co4 O20 109.91(5) . . ?
N8 Co4 O20 82.49(5) . . ?
O16 Co4 O20 60.73(4) . . ?
O15 Co4 C33 119.73(5) . . ?
O21 Co4 C33 95.88(5) . . ?
N1AA Co4 C33 139.78(6) . . ?
N8 Co4 C33 85.84(5) . . ?
O16 Co4 C33 30.81(4) . . ?
O20 Co4 C33 29.99(4) . . ?
C1 O1 Co1 134.54(10) . . ?
C1 O2AA Co2 133.93(10) . . ?
C4 O3AA Co2 128.73(10) . . ?
C4 O4AA Co1 130.35(10) . . ?
C13 O5AA Co1 135.70(10) . . ?
C13 O5AA Co2 89.41(9) . . ?
Co1 O5AA Co2 112.98(5) . . ?
C13 O10 Co2 89.27(10) . . ?
Co2 O7AA H7AA 127(2) . . ?
Co2 O7AA H7AB 121(2) . . ?
H7AA O7AA H7AB 110(3) . . ?
C30 O14 Co3 130.60(10) . . ?
C30 O15 Co4 126.53(10) . . ?
C33 O16 Co3 134.94(9) . . ?
C33 O16 Co4 89.54(9) . . ?
Co3 O16 Co4 113.04(5) . . ?
C33 O20 Co4 88.86(9) . . ?
C42 O21 Co4 134.02(10) . . ?
C42 O24 Co3 132.89(10) . . ?
C2 N1 Co2 166.41(14) . . ?
C31 N8 Co4 168.30(14) . . ?
C51 N1AA Co4 168.03(14) . . ?
O1 C1 O2AA 128.33(14) . . ?
O1 C1 C22 115.55(13) . . ?
O2AA C1 C22 116.12(13) . . ?
N1 C2 C3 179.6(2) . . ?
C2 C3 H3A 109.5 . . ?
C2 C3 H3B 109.5 . . ?
H3A C3 H3B 109.5 . . ?
C2 C3 H3C 109.5 . . ?
H3A C3 H3C 109.5 . . ?
H3B C3 H3C 109.5 . . ?
O4AA C4 O3AA 128.26(15) . . ?
O4AA C4 C5 117.58(14) . . ?
O3AA C4 C5 114.16(13) . . ?
C6 C5 C11 120.27(14) . . ?
C6 C5 C4 120.98(13) . . ?
C11 C5 C4 118.74(14) . . ?
C7 C6 C5 118.33(14) . . ?
C7 C6 H6 120.8 . . ?
C5 C6 H6 120.8 . . ?
C8 C7 C6 123.49(15) . . ?
C8 C7 N12 117.84(14) . . ?
C6 C7 N12 118.66(14) . . ?
C9 C8 C7 115.91(15) . . ?
C9 C8 H8 122.0 . . ?
C7 C8 H8 122.0 . . ?
C11 C9 C8 123.40(14) . . ?
C11 C9 N10 118.37(15) . . ?
C8 C9 N10 118.20(15) . . ?
O1AA N10 O2 124.36(15) . . ?
O1AA N10 C9 117.73(16) . . ?
O2 N10 C9 117.91(15) . . ?
C9 C11 C5 118.53(15) . . ?
C9 C11 H11 120.7 . . ?
C5 C11 H11 120.7 . . ?
O6AA N12 O3 124.43(16) . . ?
O6AA N12 C7 117.60(16) . . ?
O3 N12 C7 117.97(14) . . ?
O10 C13 O5AA 120.48(15) . . ?
O10 C13 C14 120.10(14) . . ?
O5AA C13 C14 119.29(14) . . ?
O10 C13 Co2 60.74(8) . . ?
O5AA C13 Co2 59.85(8) . . ?
C14 C13 Co2 173.13(11) . . ?
C15 C14 C20 120.78(15) . . ?
C15 C14 C13 119.97(14) . . ?
C20 C14 C13 119.18(14) . . ?
C16 C15 C14 118.14(16) . . ?
C16 C15 H15 120.9 . . ?
C14 C15 H15 120.9 . . ?
C18 C16 C15 123.06(15) . . ?
C18 C16 N17 118.34(15) . . ?
C15 C16 N17 118.60(16) . . ?
O8 N17 O4 124.35(17) . . ?
O8 N17 C16 117.76(16) . . ?
O4 N17 C16 117.89(17) . . ?
C16 C18 C19 116.84(15) . . ?
C16 C18 H18 121.6 . . ?
C19 C18 H18 121.6 . . ?
C18 C19 C20 122.92(16) . . ?
C18 C19 N21 118.24(15) . . ?
C20 C19 N21 118.84(15) . . ?
C19 C20 C14 118.26(15) . . ?
C19 C20 H20 120.9 . . ?
C14 C20 H20 120.9 . . ?
O5 N21 O9AA 124.06(16) . . ?
O5 N21 C19 117.94(14) . . ?
O9AA N21 C19 117.99(15) . . ?
C29 C22 C23 120.26(13) . . ?
C29 C22 C1 120.15(13) . . ?
C23 C22 C1 119.59(13) . . ?
C24 C23 C22 118.50(13) . . ?
C24 C23 H23 120.8 . . ?
C22 C23 H23 120.8 . . ?
C26 C24 C23 123.47(14) . . ?
C26 C24 N25 117.99(13) . . ?
C23 C24 N25 118.50(13) . . ?
O12 N25 O6 123.86(14) . . ?
O12 N25 C24 118.04(13) . . ?
O6 N25 C24 118.09(13) . . ?
C24 C26 C27 115.75(14) . . ?
C24 C26 H26 122.1 . . ?
C27 C26 H26 122.1 . . ?
C26 C27 C29 123.65(14) . . ?
C26 C27 N28 118.02(13) . . ?
C29 C27 N28 118.33(13) . . ?
O8AA N28 O7 124.68(14) . . ?
O8AA N28 C27 118.18(14) . . ?
O7 N28 C27 117.14(13) . . ?
C27 C29 C22 118.37(14) . . ?
C27 C29 H29 120.8 . . ?
C22 C29 H29 120.8 . . ?
O14 C30 O15 127.97(14) . . ?
O14 C30 C53 117.58(13) . . ?
O15 C30 C53 114.45(13) . . ?
N8 C31 C32 178.7(2) . . ?
C31 C32 H32A 109.5 . . ?
C31 C32 H32B 109.5 . . ?
H32A C32 H32B 109.5 . . ?
C31 C32 H32C 109.5 . . ?
H32A C32 H32C 109.5 . . ?
H32B C32 H32C 109.5 . . ?
O20 C33 O16 120.57(14) . . ?
O20 C33 C34 120.99(14) . . ?
O16 C33 C34 118.34(13) . . ?
O20 C33 Co4 61.15(8) . . ?
O16 C33 Co4 59.65(7) . . ?
C34 C33 Co4 171.75(11) . . ?
C39 C34 C35 120.91(14) . . ?
C39 C34 C33 120.04(14) . . ?
C35 C34 C33 119.04(14) . . ?
C36 C35 C34 118.34(14) . . ?
C36 C35 H35 120.8 . . ?
C34 C35 H35 120.8 . . ?
C37 C36 C35 122.79(15) . . ?
C37 C36 N41 118.49(14) . . ?
C35 C36 N41 118.72(14) . . ?
C38 C37 C36 116.74(14) . . ?
C38 C37 H37 121.6 . . ?
C36 C37 H37 121.6 . . ?
C37 C38 C39 123.24(15) . . ?
C37 C38 N40 118.20(14) . . ?
C39 C38 N40 118.56(15) . . ?
C38 C39 C34 117.97(15) . . ?
C38 C39 H39 121.0 . . ?
C34 C39 H39 121.0 . . ?
O9 N40 O17 124.10(16) . . ?
O9 N40 C38 117.72(15) . . ?
O17 N40 C38 118.17(15) . . ?
O19 N41 O18 124.24(15) . . ?
O19 N41 C36 117.99(13) . . ?
O18 N41 C36 117.77(14) . . ?
O24 C42 O21 128.44(14) . . ?
O24 C42 C43 116.15(13) . . ?
O21 C42 C43 115.41(13) . . ?
C44 C43 C49 120.14(14) . . ?
C44 C43 C42 119.44(13) . . ?
C49 C43 C42 120.42(13) . . ?
C45 C44 C43 119.01(14) . . ?
C45 C44 H44 120.5 . . ?
C43 C44 H44 120.5 . . ?
C44 C45 C46 122.99(14) . . ?
C44 C45 N50 118.32(14) . . ?
C46 C45 N50 118.69(13) . . ?
C47 C46 C45 116.01(14) . . ?
C47 C46 H46 122.0 . . ?
C45 C46 H46 122.0 . . ?
C46 C47 C49 123.43(14) . . ?
C46 C47 N48 118.25(13) . . ?
C49 C47 N48 118.24(13) . . ?
O0AA N48 O22 124.19(14) . . ?
O0AA N48 C47 118.26(13) . . ?
O22 N48 C47 117.53(13) . . ?
C47 C49 C43 118.39(13) . . ?
C47 C49 H49 120.8 . . ?
C43 C49 H49 120.8 . . ?
O23 N50 O11 124.18(14) . . ?
O23 N50 C45 118.51(14) . . ?
O11 N50 C45 117.30(13) . . ?
N1AA C51 C52 179.0(2) . . ?
C51 C52 H52A 109.5 . . ?
C51 C52 H52B 109.5 . . ?
H52A C52 H52B 109.5 . . ?
C51 C52 H52C 109.5 . . ?
H52A C52 H52C 109.5 . . ?
H52B C52 H52C 109.5 . . ?
C54 C53 C60 120.15(14) . . ?
C54 C53 C30 120.96(13) . . ?
C60 C53 C30 118.83(13) . . ?
C53 C54 C55 118.41(14) . . ?
C53 C54 H54 120.8 . . ?
C55 C54 H54 120.8 . . ?
C57 C55 C54 123.46(14) . . ?
C57 C55 N56 118.08(13) . . ?
C54 C55 N56 118.44(13) . . ?
O25 N56 O26 123.96(14) . . ?
O25 N56 C55 117.97(13) . . ?
O26 N56 C55 118.06(13) . . ?
C58 C57 C55 115.96(14) . . ?
C58 C57 H57 122.0 . . ?
C55 C57 H57 122.0 . . ?
C60 C58 C57 123.22(14) . . ?
C60 C58 N59 118.29(14) . . ?
C57 C58 N59 118.44(14) . . ?
O27 N59 O13 124.08(14) . . ?
O27 N59 C58 117.90(15) . . ?
O13 N59 C58 117.99(14) . . ?
C58 C60 C53 118.72(14) . . ?
C58 C60 H60 120.6 . . ?
C53 C60 H60 120.6 . . ?
N14 C61 C62 178.9(3) . . ?
C61 C62 H62A 109.5 . . ?
C61 C62 H62B 109.5 . . ?
H62A C62 H62B 109.5 . . ?
C61 C62 H62C 109.5 . . ?
H62A C62 H62C 109.5 . . ?
H62B C62 H62C 109.5 . . ?
N15 C63 C64 178.6(2) . . ?
C63 C64 H64A 109.5 . . ?
C63 C64 H64B 109.5 . . ?
H64A C64 H64B 109.5 . . ?
C63 C64 H64C 109.5 . . ?
H64A C64 H64C 109.5 . . ?
H64B C64 H64C 109.5 . . ?
C66 C65 H65A 109.5 . . ?
C66 C65 H65B 109.5 . . ?
H65A C65 H65B 109.5 . . ?
C66 C65 H65C 109.5 . . ?
H65A C65 H65C 109.5 . . ?
H65B C65 H65C 109.5 . . ?
N16 C66 C65 179.3(3) . . ?

loop_
_geom_bond_atom_site_label_1
_geom_bond_atom_site_label_2
_geom_bond_distance
_geom_bond_site_symmetry_2
_geom_bond_publ_flag
Co1 O1 2.0373(11) 2_565 ?
Co1 O1 2.0373(11) . ?
Co1 O4AA 2.0781(11) . ?
Co1 O4AA 2.0782(11) 2_565 ?
Co1 O5AA 2.1416(11) . ?
Co1 O5AA 2.1417(11) 2_565 ?
Co2 O3AA 2.0132(12) . ?
Co2 O7AA 2.0327(13) . ?
Co2 O2AA 2.0505(11) . ?
Co2 N1 2.1521(14) . ?
Co2 O5AA 2.1628(11) . ?
Co2 O10 2.1820(12) . ?
Co2 C13 2.5011(16) . ?
Co3 O24 2.0409(11) 2_676 ?
Co3 O24 2.0409(11) . ?
Co3 O14 2.0831(11) . ?
Co3 O14 2.0831(11) 2_676 ?
Co3 O16 2.1313(10) . ?
Co3 O16 2.1314(10) 2_676 ?
Co4 O15 2.0104(11) . ?
Co4 O21 2.0239(11) . ?
Co4 N1AA 2.1004(14) . ?
Co4 N8 2.1521(14) . ?
Co4 O16 2.1566(11) . ?
Co4 O20 2.1893(12) . ?
Co4 C33 2.4991(15) . ?
O1 C1 1.2523(18) . ?
O2AA C1 1.2587(18) . ?
O3AA C4 1.2615(19) . ?
O1AA N10 1.225(2) . ?
O6AA N12 1.221(2) . ?
O4AA C4 1.2501(18) . ?
O5AA C13 1.2787(19) . ?
O8 N17 1.215(2) . ?
O9AA N21 1.2220(19) . ?
O10 C13 1.2504(19) . ?
O7AA H7AA 0.92(4) . ?
O7AA H7AB 0.81(3) . ?
O12 N25 1.2234(18) . ?
O8AA N28 1.2227(18) . ?
O14 C30 1.2513(18) . ?
O15 C30 1.2614(18) . ?
O16 C33 1.2801(18) . ?
O17 N40 1.227(2) . ?
O18 N41 1.2247(18) . ?
O19 N41 1.2227(19) . ?
O20 C33 1.2495(18) . ?
O21 C42 1.2586(18) . ?
O22 N48 1.2285(18) . ?
O23 N50 1.2171(18) . ?
O24 C42 1.2539(18) . ?
O25 N56 1.2221(18) . ?
O26 N56 1.2254(18) . ?
O27 N59 1.227(2) . ?
N1 C2 1.139(2) . ?
O2 N10 1.230(2) . ?
O3 N12 1.223(2) . ?
O4 N17 1.226(2) . ?
O5 N21 1.218(2) . ?
O6 N25 1.2261(18) . ?
O7 N28 1.2297(19) . ?
N8 C31 1.141(2) . ?
O9 N40 1.218(2) . ?
O0AA N48 1.2229(18) . ?
O11 N50 1.2239(19) . ?
N1AA C51 1.143(2) . ?
O13 N59 1.230(2) . ?
N14 C61 1.144(3) . ?
N15 C63 1.150(3) . ?
N16 C66 1.134(3) . ?
C1 C22 1.511(2) . ?
C2 C3 1.457(2) . ?
C3 H3A 0.9800 . ?
C3 H3B 0.9800 . ?
C3 H3C 0.9800 . ?
C4 C5 1.507(2) . ?
C5 C6 1.390(2) . ?
C5 C11 1.399(2) . ?
C6 C7 1.389(2) . ?
C6 H6 0.9500 . ?
C7 C8 1.386(2) . ?
C7 N12 1.471(2) . ?
C8 C9 1.385(2) . ?
C8 H8 0.9500 . ?
C9 C11 1.383(2) . ?
C9 N10 1.473(2) . ?
C11 H11 0.9500 . ?
C13 C14 1.498(2) . ?
C14 C15 1.393(2) . ?
C14 C20 1.394(2) . ?
C15 C16 1.391(2) . ?
C15 H15 0.9500 . ?
C16 C18 1.380(2) . ?
C16 N17 1.476(2) . ?
C18 C19 1.384(2) . ?
C18 H18 0.9500 . ?
C19 C20 1.388(2) . ?
C19 N21 1.473(2) . ?
C20 H20 0.9500 . ?
C22 C29 1.392(2) . ?
C22 C23 1.395(2) . ?
C23 C24 1.388(2) . ?
C23 H23 0.9500 . ?
C24 C26 1.385(2) . ?
C24 N25 1.4695(19) . ?
C26 C27 1.387(2) . ?
C26 H26 0.9500 . ?
C27 C29 1.388(2) . ?
C27 N28 1.4665(19) . ?
C29 H29 0.9500 . ?
C30 C53 1.508(2) . ?
C31 C32 1.452(2) . ?
C32 H32A 0.9800 . ?
C32 H32B 0.9800 . ?
C32 H32C 0.9800 . ?
C33 C34 1.499(2) . ?
C34 C39 1.392(2) . ?
C34 C35 1.394(2) . ?
C35 C36 1.389(2) . ?
C35 H35 0.9500 . ?
C36 C37 1.385(2) . ?
C36 N41 1.472(2) . ?
C37 C38 1.383(2) . ?
C37 H37 0.9500 . ?
C38 C39 1.390(2) . ?
C38 N40 1.471(2) . ?
C39 H39 0.9500 . ?
C42 C43 1.510(2) . ?
C43 C44 1.390(2) . ?
C43 C49 1.391(2) . ?
C44 C45 1.384(2) . ?
C44 H44 0.9500 . ?
C45 C46 1.387(2) . ?
C45 N50 1.4688(19) . ?
C46 C47 1.385(2) . ?
C46 H46 0.9500 . ?
C47 C49 1.389(2) . ?
C47 N48 1.4693(19) . ?
C49 H49 0.9500 . ?
C51 C52 1.459(2) . ?
C52 H52A 0.9800 . ?
C52 H52B 0.9800 . ?
C52 H52C 0.9800 . ?
C53 C54 1.387(2) . ?
C53 C60 1.400(2) . ?
C54 C55 1.390(2) . ?
C54 H54 0.9500 . ?
C55 C57 1.386(2) . ?
C55 N56 1.472(2) . ?
C57 C58 1.386(2) . ?
C57 H57 0.9500 . ?
C58 C60 1.383(2) . ?
C58 N59 1.4735(19) . ?
C60 H60 0.9500 . ?
C61 C62 1.458(3) . ?
C62 H62A 0.9800 . ?
C62 H62B 0.9800 . ?
C62 H62C 0.9800 . ?
C63 C64 1.463(3) . ?
C64 H64A 0.9800 . ?
C64 H64B 0.9800 . ?
C64 H64C 0.9800 . ?
C65 C66 1.450(3) . ?
C65 H65A 0.9800 . ?
C65 H65B 0.9800 . ?
C65 H65C 0.9800 . ?

loop_
_geom_hbond_atom_site_label_D
_geom_hbond_atom_site_label_H
_geom_hbond_atom_site_label_A
_geom_hbond_distance_DH
_geom_hbond_distance_HA
_geom_hbond_distance_DA
_geom_hbond_angle_DHA
_geom_hbond_site_symmetry_A
_geom_hbond_publ_flag
C3 H3A O2 0.98 2.48 3.302(3) 141.8 2_675 yes
C3 H3C O12 0.98 2.57 3.369(3) 138.5 1_665 yes
C20 H20 O1 0.95 2.55 3.448(2) 158.7 2_565 yes
C32 H32B O22 0.98 2.40 3.261(3) 146.0 1_665 yes
C32 H32C O13 0.98 2.43 3.343(2) 153.9 2_786 yes
C35 H35 O24 0.95 2.53 3.4419(19) 161.0 2_676 yes
C64 H64B O20 0.98 2.39 3.369(2) 177.2 1_445 yes
C65 H65B O10 0.98 2.43 3.379(2) 163.5 2_665 yes
O7AA H7AA N15 0.92(4) 2.03(4) 2.946(2) 175(3) 2_565 yes
O7AA H7AB N14 0.81(3) 2.30(3) 3.070(3) 160(3) 2_565 yes
C3 H3A O2 0.98 2.48 3.302(3) 141.8 2_675 yes
C3 H3C O12 0.98 2.57 3.369(3) 138.5 1_665 yes
C20 H20 O1 0.95 2.55 3.448(2) 158.7 2_565 yes
C32 H32B O22 0.98 2.40 3.261(3) 146.0 1_665 yes
C32 H32C O13 0.98 2.43 3.343(2) 153.9 2_786 yes
C35 H35 O24 0.95 2.53 3.4419(19) 161.0 2_676 yes
C64 H64B O20 0.98 2.39 3.369(2) 177.2 1_445 yes
C65 H65B O10 0.98 2.43 3.379(2) 163.5 2_665 yes
O7AA H7AA N15 0.92(4) 2.03(4) 2.946(2) 175(3) 2_565 yes
O7AA H7AB N14 0.81(3) 2.30(3) 3.070(3) 160(3) 2_565 yes

loop_
_geom_torsion_atom_site_label_1
_geom_torsion_atom_site_label_2
_geom_torsion_atom_site_label_3
_geom_torsion_atom_site_label_4
_geom_torsion
_geom_torsion_site_symmetry_1
_geom_torsion_site_symmetry_2
_geom_torsion_site_symmetry_3
_geom_torsion_site_symmetry_4
_geom_torsion_publ_flag
Co1 O1 C1 O2AA -3.6(3) . . . . ?
Co1 O1 C1 C22 175.89(10) . . . . ?
Co2 O2AA C1 O1 15.7(3) . . . . ?
Co2 O2AA C1 C22 -163.80(10) . . . . ?
Co1 O4AA C4 O3AA 49.4(2) . . . . ?
Co1 O4AA C4 C5 -130.64(12) . . . . ?
Co2 O3AA C4 O4AA -22.1(2) . . . . ?
Co2 O3AA C4 C5 157.94(10) . . . . ?
O4AA C4 C5 C6 -29.6(2) . . . . ?
O3AA C4 C5 C6 150.42(14) . . . . ?
O4AA C4 C5 C11 151.52(14) . . . . ?
O3AA C4 C5 C11 -28.51(19) . . . . ?
C11 C5 C6 C7 2.1(2) . . . . ?
C4 C5 C6 C7 -176.78(13) . . . . ?
C5 C6 C7 C8 -3.1(2) . . . . ?
C5 C6 C7 N12 175.82(13) . . . . ?
C6 C7 C8 C9 1.5(2) . . . . ?
N12 C7 C8 C9 -177.41(13) . . . . ?
C7 C8 C9 C11 1.1(2) . . . . ?
C7 C8 C9 N10 179.08(13) . . . . ?
C11 C9 N10 O1AA -176.41(15) . . . . ?
C8 C9 N10 O1AA 5.5(2) . . . . ?
C11 C9 N10 O2 4.0(2) . . . . ?
C8 C9 N10 O2 -174.17(15) . . . . ?
C8 C9 C11 C5 -1.9(2) . . . . ?
N10 C9 C11 C5 -179.90(13) . . . . ?
C6 C5 C11 C9 0.2(2) . . . . ?
C4 C5 C11 C9 179.14(13) . . . . ?
C8 C7 N12 O6AA -10.5(2) . . . . ?
C6 C7 N12 O6AA 170.52(15) . . . . ?
C8 C7 N12 O3 168.63(15) . . . . ?
C6 C7 N12 O3 -10.3(2) . . . . ?
Co2 O10 C13 O5AA 3.65(14) . . . . ?
Co2 O10 C13 C14 -172.15(12) . . . . ?
Co1 O5AA C13 O10 119.58(14) . . . . ?
Co2 O5AA C13 O10 -3.68(14) . . . . ?
Co1 O5AA C13 C14 -64.58(19) . . . . ?
Co2 O5AA C13 C14 172.15(12) . . . . ?
Co1 O5AA C13 Co2 123.26(13) . . . . ?
O10 C13 C14 C15 -15.8(2) . . . . ?
O5AA C13 C14 C15 168.31(14) . . . . ?
O10 C13 C14 C20 161.27(14) . . . . ?
O5AA C13 C14 C20 -14.6(2) . . . . ?
C20 C14 C15 C16 0.5(2) . . . . ?
C13 C14 C15 C16 177.52(14) . . . . ?
C14 C15 C16 C18 -0.9(2) . . . . ?
C14 C15 C16 N17 179.43(14) . . . . ?
C18 C16 N17 O8 -175.39(16) . . . . ?
C15 C16 N17 O8 4.3(2) . . . . ?
C18 C16 N17 O4 5.3(2) . . . . ?
C15 C16 N17 O4 -175.11(15) . . . . ?
C15 C16 C18 C19 0.5(2) . . . . ?
N17 C16 C18 C19 -179.85(14) . . . . ?
C16 C18 C19 C20 0.4(2) . . . . ?
C16 C18 C19 N21 -179.20(14) . . . . ?
C18 C19 C20 C14 -0.8(2) . . . . ?
N21 C19 C20 C14 178.75(13) . . . . ?
C15 C14 C20 C19 0.4(2) . . . . ?
C13 C14 C20 C19 -176.69(13) . . . . ?
C18 C19 N21 O5 174.73(17) . . . . ?
C20 C19 N21 O5 -4.9(2) . . . . ?
C18 C19 N21 O9AA -4.4(2) . . . . ?
C20 C19 N21 O9AA 175.94(15) . . . . ?
O1 C1 C22 C29 152.34(14) . . . . ?
O2AA C1 C22 C29 -28.1(2) . . . . ?
O1 C1 C22 C23 -27.5(2) . . . . ?
O2AA C1 C22 C23 152.01(14) . . . . ?
C29 C22 C23 C24 1.2(2) . . . . ?
C1 C22 C23 C24 -178.87(14) . . . . ?
C22 C23 C24 C26 -1.0(2) . . . . ?
C22 C23 C24 N25 -178.55(13) . . . . ?
C26 C24 N25 O12 -17.1(2) . . . . ?
C23 C24 N25 O12 160.54(15) . . . . ?
C26 C24 N25 O6 163.26(16) . . . . ?
C23 C24 N25 O6 -19.1(2) . . . . ?
C23 C24 C26 C27 0.1(2) . . . . ?
N25 C24 C26 C27 177.63(14) . . . . ?
C24 C26 C27 C29 0.7(2) . . . . ?
C24 C26 C27 N28 -178.70(14) . . . . ?
C26 C27 N28 O8AA -23.3(2) . . . . ?
C29 C27 N28 O8AA 157.32(15) . . . . ?
C26 C27 N28 O7 156.63(15) . . . . ?
C29 C27 N28 O7 -22.8(2) . . . . ?
C26 C27 C29 C22 -0.4(2) . . . . ?
N28 C27 C29 C22 178.92(13) . . . . ?
C23 C22 C29 C27 -0.5(2) . . . . ?
C1 C22 C29 C27 179.57(14) . . . . ?
Co3 O14 C30 O15 53.6(2) . . . . ?
Co3 O14 C30 C53 -127.12(12) . . . . ?
Co4 O15 C30 O14 -20.5(2) . . . . ?
Co4 O15 C30 C53 160.24(10) . . . . ?
Co4 O20 C33 O16 5.46(14) . . . . ?
Co4 O20 C33 C34 -170.80(12) . . . . ?
Co3 O16 C33 O20 117.48(14) . . . . ?
Co4 O16 C33 O20 -5.54(14) . . . . ?
Co3 O16 C33 C34 -66.17(18) . . . . ?
Co4 O16 C33 C34 170.82(11) . . . . ?
Co3 O16 C33 Co4 123.02(13) . . . . ?
O20 C33 C34 C39 -13.1(2) . . . . ?
O16 C33 C34 C39 170.58(13) . . . . ?
O20 C33 C34 C35 165.87(14) . . . . ?
O16 C33 C34 C35 -10.5(2) . . . . ?
C39 C34 C35 C36 -0.5(2) . . . . ?
C33 C34 C35 C36 -179.45(13) . . . . ?
C34 C35 C36 C37 -0.6(2) . . . . ?
C34 C35 C36 N41 179.69(13) . . . . ?
C35 C36 C37 C38 1.2(2) . . . . ?
N41 C36 C37 C38 -179.13(14) . . . . ?
C36 C37 C38 C39 -0.6(2) . . . . ?
C36 C37 C38 N40 -179.64(14) . . . . ?
C37 C38 C39 C34 -0.4(2) . . . . ?
N40 C38 C39 C34 178.59(13) . . . . ?
C35 C34 C39 C38 1.0(2) . . . . ?
C33 C34 C39 C38 179.92(13) . . . . ?
C37 C38 N40 O9 -174.09(15) . . . . ?
C39 C38 N40 O9 6.9(2) . . . . ?
C37 C38 N40 O17 6.6(2) . . . . ?
C39 C38 N40 O17 -172.41(15) . . . . ?
C37 C36 N41 O19 177.17(15) . . . . ?
C35 C36 N41 O19 -3.1(2) . . . . ?
C37 C36 N41 O18 -2.5(2) . . . . ?
C35 C36 N41 O18 177.24(14) . . . . ?
Co3 O24 C42 O21 -5.4(3) . . . . ?
Co3 O24 C42 C43 175.01(10) . . . . ?
Co4 O21 C42 O24 22.9(3) . . . . ?
Co4 O21 C42 C43 -157.55(11) . . . . ?
O24 C42 C43 C44 156.84(14) . . . . ?
O21 C42 C43 C44 -22.8(2) . . . . ?
O24 C42 C43 C49 -23.2(2) . . . . ?
O21 C42 C43 C49 157.14(14) . . . . ?
C49 C43 C44 C45 -0.5(2) . . . . ?
C42 C43 C44 C45 179.39(14) . . . . ?
C43 C44 C45 C46 -1.1(2) . . . . ?
C43 C44 C45 N50 178.79(14) . . . . ?
C44 C45 C46 C47 1.7(2) . . . . ?
N50 C45 C46 C47 -178.20(14) . . . . ?
C45 C46 C47 C49 -0.7(2) . . . . ?
C45 C46 C47 N48 175.94(13) . . . . ?
C46 C47 N48 O0AA 172.38(15) . . . . ?
C49 C47 N48 O0AA -10.8(2) . . . . ?
C46 C47 N48 O22 -8.7(2) . . . . ?
C49 C47 N48 O22 168.17(15) . . . . ?
C46 C47 C49 C43 -0.9(2) . . . . ?
N48 C47 C49 C43 -177.50(13) . . . . ?
C44 C43 C49 C47 1.5(2) . . . . ?
C42 C43 C49 C47 -178.45(13) . . . . ?
C44 C45 N50 O23 169.15(16) . . . . ?
C46 C45 N50 O23 -10.9(2) . . . . ?
C44 C45 N50 O11 -10.9(2) . . . . ?
C46 C45 N50 O11 169.06(16) . . . . ?
O14 C30 C53 C54 -32.8(2) . . . . ?
O15 C30 C53 C54 146.58(14) . . . . ?
O14 C30 C53 C60 149.81(14) . . . . ?
O15 C30 C53 C60 -30.82(19) . . . . ?
C60 C53 C54 C55 2.0(2) . . . . ?
C30 C53 C54 C55 -175.33(13) . . . . ?
C53 C54 C55 C57 -3.2(2) . . . . ?
C53 C54 C55 N56 174.77(13) . . . . ?
C57 C55 N56 O25 172.04(14) . . . . ?
C54 C55 N56 O25 -6.1(2) . . . . ?
C57 C55 N56 O26 -6.9(2) . . . . ?
C54 C55 N56 O26 175.02(14) . . . . ?
C54 C55 C57 C58 1.8(2) . . . . ?
N56 C55 C57 C58 -176.17(13) . . . . ?
C55 C57 C58 C60 0.7(2) . . . . ?
C55 C57 C58 N59 178.03(13) . . . . ?
C60 C58 N59 O27 -179.56(14) . . . . ?
C57 C58 N59 O27 3.0(2) . . . . ?
C60 C58 N59 O13 1.9(2) . . . . ?
C57 C58 N59 O13 -175.54(14) . . . . ?
C57 C58 C60 C53 -1.8(2) . . . . ?
N59 C58 C60 C53 -179.10(13) . . . . ?
C54 C53 C60 C58 0.4(2) . . . . ?
C30 C53 C60 C58 177.77(13) . . . . ?
